data_1000005
_publ_contact_author_address
;
Laboratoire des Fluorures - UPRES-A 6010
Facult\'e des Sciences, Universit\'e du Maine, Avenue Olivier-Messiaen,
 72085 LE MANS Cedex 9, FRANCE
;
_publ_contact_author_name 'Armel Le Bail'
_chemical_formula_moiety ?
_chemical_formula_sum 'F16 H3 O6 Sr5 V3'
_chemical_formula_weight 993.94
_chemical_melting_point ?
_chemical_name_common ?
_chemical_name_systematic
;
 ?
;
_space_group_IT_number 14
_symmetry_cell_setting monoclinic
_symmetry_space_group_name_Hall '-P 2yn'
_symmetry_space_group_name_H-M 'P 1 21/n 1'
_atom_sites_solution_hydrogens geom
_atom_sites_solution_primary direct
_atom_sites_solution_secondary difmap
_audit_creation_method SHELXL-97
_cell_angle_alpha 90.00
_cell_angle_beta 105.999(4)
_cell_angle_gamma 90.00
_cell_formula_units_Z 4
_cell_length_a 11.217(2)
_cell_length_b 8.1775(15)
_cell_length_c 19.887(4)
_cell_measurement_reflns_used 323
_cell_measurement_temperature 298(2)
_cell_measurement_theta_max 30.03
_cell_measurement_theta_min 2.00
_cell_volume 1753.4(5)
_computing_cell_refinement 'Bruker SMART'
_computing_data_collection 'Bruker SMART'
_computing_data_reduction 'Bruker SAINT'
_computing_molecular_graphics 'Bruker SHELXTL'
_computing_publication_material 'Bruker SHELXTL'
_computing_structure_refinement 'SHELXL-97 (Sheldrick, 1997)'
_computing_structure_solution 'SHELXS-97 (Sheldrick, 1990)'
_diffrn_ambient_temperature 298(2)
_diffrn_detector_area_resol_mean 8.366
_diffrn_measured_fraction_theta_full 0.996
_diffrn_measured_fraction_theta_max 0.996
_diffrn_measurement_device_type 'CCD area detector'
_diffrn_measurement_method 'omega scans'
_diffrn_radiation_monochromator graphite
_diffrn_radiation_source 'normal-focus sealed tube'
_diffrn_radiation_type MoK\a
_diffrn_radiation_wavelength 0.71073
_diffrn_reflns_av_R_equivalents 0.0000
_diffrn_reflns_av_sigmaI/netI 0.0785
_diffrn_reflns_limit_h_max 15
_diffrn_reflns_limit_h_min -15
_diffrn_reflns_limit_k_max 11
_diffrn_reflns_limit_k_min 0
_diffrn_reflns_limit_l_max 27
_diffrn_reflns_limit_l_min 0
_diffrn_reflns_number 6596
_diffrn_reflns_theta_full 30.03
_diffrn_reflns_theta_max 30.03
_diffrn_reflns_theta_min 1.90
_diffrn_standards_decay_% ?
_diffrn_standards_interval_count ?
_diffrn_standards_interval_time ?
_diffrn_standards_number ?
_exptl_absorpt_coefficient_mu 16.795
_exptl_absorpt_correction_T_max 0.5531
_exptl_absorpt_correction_T_min 0.0648
_exptl_absorpt_correction_type multi-scan
_exptl_absorpt_process_details SADABS
_exptl_crystal_colour 'pale blue-green'
_exptl_crystal_density_diffrn 3.765
_exptl_crystal_density_meas 0
_exptl_crystal_density_method 'not measured'
_exptl_crystal_description needle
_exptl_crystal_F_000 1816
_exptl_crystal_size_max 0.36
_exptl_crystal_size_mid 0.08
_exptl_crystal_size_min 0.04
_refine_diff_density_max 1.255
_refine_diff_density_min -1.079
_refine_diff_density_rms 0.215
_refine_ls_extinction_coef ?
_refine_ls_extinction_method none
_refine_ls_goodness_of_fit_ref 0.927
_refine_ls_hydrogen_treatment mixed
_refine_ls_matrix_type full
_refine_ls_number_parameters 284
_refine_ls_number_reflns 6596
_refine_ls_number_restraints 0
_refine_ls_restrained_S_all 0.927
_refine_ls_R_factor_all 0.0706
_refine_ls_R_factor_gt 0.0382
_refine_ls_shift/su_max 0.000
_refine_ls_shift/su_mean 0.000
_refine_ls_structure_factor_coef Fsqd
_refine_ls_weighting_details 'calc w=1/[\s^2^(Fo^2^)+(0.0359P)^2^+0.0000P] where P=(Fo^2^+2Fc^2^)/3'
_refine_ls_weighting_scheme calc
_refine_ls_wR_factor_gt 0.0786
_refine_ls_wR_factor_ref 0.0835
_reflns_number_gt 4299
_reflns_number_total 6596
_reflns_threshold_expression >2sigma(I)
_cod_depositor_comments
;
The following automatic conversions were performed:
'_symmetry_cell_setting' value 'Monoclinic' changed to 'monoclinic'
according to '/home/saulius/struct/CIF-dictionaries/cif_core.dic'
dictionary named 'cif_core.dic' version 2.4.1 from 2010-06-29.

Automatic conversion script
Id: cif_fix_enum 1527 2010-12-29 10:47:43Z saulius 
;
_cod_original_sg_symbol_H-M P2(1)/n
_cod_original_formula_sum 'Sr5 V3 F16 O6 H3'
_cod_database_code 1000005

loop_
_symmetry_equiv_pos_as_xyz
'x, y, z'
'-x+1/2, y+1/2, -z+1/2'
'-x, -y, -z'
'x-1/2, -y-1/2, z-1/2'

loop_
_atom_site_label
_atom_site_type_symbol
_atom_site_fract_x
_atom_site_fract_y
_atom_site_fract_z
_atom_site_U_iso_or_equiv
_atom_site_adp_type
_atom_site_occupancy
_atom_site_symmetry_multiplicity
_atom_site_calc_flag
_atom_site_refinement_flags
_atom_site_disorder_assembly
_atom_site_disorder_group
Sr1 Sr 0.49726(5) 0.91552(6) 0.14705(3) 0.01030(10) Uani 1 1 d . . .
Sr2 Sr 0.13869(5) 0.91615(7) 0.14685(3) 0.01126(11) Uani 1 1 d . . .
Sr3 Sr 0.25820(5) 0.58876(7) 0.01760(3) 0.01111(11) Uani 1 1 d . . .
Sr4 Sr 0.83172(5) 1.15575(6) 0.17512(3) 0.01211(12) Uani 1 1 d . . .
Sr5 Sr 0.66419(5) 1.16609(6) 0.32846(3) 0.01197(12) Uani 1 1 d . . .
V1 V 0.57270(8) 0.41800(11) 0.17307(5) 0.00982(18) Uani 1 1 d . . .
V2 V 0.08398(9) 0.41537(12) 0.15922(5) 0.01138(19) Uani 1 1 d . . .
V3 V 0.75848(9) 0.92210(12) 0.02339(5) 0.0120(2) Uani 1 1 d . . .
F1 F 0.3049(3) 0.7748(4) 0.11534(16) 0.0153(7) Uani 1 1 d . . .
F2 F 0.6849(3) 0.9238(4) 0.10740(17) 0.0182(7) Uani 1 1 d . . .
F3 F 0.6077(3) 0.6509(3) 0.18694(18) 0.0159(7) Uani 1 1 d . . .
F4 F 0.0792(3) 0.6460(4) 0.18381(17) 0.0150(7) Uani 1 1 d . . .
F5 F 0.9049(3) 0.8966(4) 0.10573(16) 0.0149(7) Uani 1 1 d . . .
F6 F 0.7705(3) 1.1522(4) 0.04541(16) 0.0171(8) Uani 1 1 d . . .
F7 F 0.7633(3) 1.1883(4) 0.46767(17) 0.0200(8) Uani 1 1 d . . .
F8 F 0.6051(3) 0.1825(3) 0.18918(18) 0.0177(7) Uani 1 1 d . . .
F9 F 0.6924(3) 0.4170(4) 0.11829(18) 0.0201(7) Uani 1 1 d . . .
F10 F 0.7407(3) 0.4171(4) 0.25300(19) 0.0276(8) Uani 1 1 d . . .
F11 F 0.5155(3) 0.4219(4) 0.25556(17) 0.0219(8) Uani 1 1 d . . .
F12 F -0.0364(3) 0.4061(4) 0.22369(17) 0.0154(7) Uani 1 1 d . . .
F13 F -0.0774(3) 0.4721(4) 0.09205(17) 0.0189(8) Uani 1 1 d . . .
F14 F 0.0381(3) 0.1885(4) 0.14929(17) 0.0167(8) Uani 1 1 d . . .
F15 F 0.2144(3) 0.3756(4) 0.23846(18) 0.0247(9) Uani 1 1 d . . .
F16 F 0.5983(3) 0.9395(4) -0.03640(17) 0.0209(8) Uani 1 1 d . . .
O1 O 0.3308(5) 1.1260(6) 0.1700(3) 0.0170(10) Uani 1 1 d . . .
H01 H 0.334(8) 1.130(9) 0.200(4) 0.03(3) Uiso 1 1 d . . .
O2 O 0.4771(5) 0.7116(6) 0.0282(3) 0.0214(11) Uani 1 1 d . . .
H02 H 0.496(9) 0.733(11) 0.007(5) 0.07(4) Uiso 1 1 d . . .
O3 O 0.0495(4) 0.7207(5) 0.0298(2) 0.0207(10) Uani 1 1 d . . .
H03 H 0.006(9) 0.680(11) 0.044(5) 0.10(4) Uiso 1 1 d . . .
O4 O 0.4461(4) 0.4225(5) 0.1119(2) 0.0181(9) Uani 1 1 d . . .
O5 O 0.1631(4) 0.4248(5) 0.0991(2) 0.0162(9) Uani 1 1 d . . .
O6 O 0.8434(4) 0.9260(5) -0.03479(19) 0.0146(9) Uani 1 1 d . . .

loop_
_atom_site_aniso_label
_atom_site_aniso_U_11
_atom_site_aniso_U_22
_atom_site_aniso_U_33
_atom_site_aniso_U_23
_atom_site_aniso_U_13
_atom_site_aniso_U_12
Sr1 0.0105(3) 0.0084(2) 0.0119(3) -0.0003(2) 0.00308(19) -0.0001(2)
Sr2 0.0091(3) 0.0089(2) 0.0150(3) 0.0004(2) 0.0020(2) 0.0001(2)
Sr3 0.0124(3) 0.0075(2) 0.0129(3) -0.0012(2) 0.0026(2) -0.0006(2)
Sr4 0.0117(3) 0.0119(2) 0.0125(3) 0.0001(2) 0.0028(2) -0.0007(2)
Sr5 0.0118(3) 0.0111(3) 0.0128(3) -0.0001(2) 0.0031(2) -0.0004(2)
V1 0.0104(5) 0.0068(4) 0.0116(5) 0.0006(4) 0.0019(4) 0.0004(4)
V2 0.0095(5) 0.0079(4) 0.0164(5) -0.0012(4) 0.0030(4) 0.0006(4)
V3 0.0164(5) 0.0082(4) 0.0101(5) 0.0010(4) 0.0016(4) 0.0000(4)
F1 0.0129(18) 0.0096(17) 0.0224(18) -0.0049(14) 0.0033(14) -0.0033(13)
F2 0.0170(19) 0.0225(18) 0.0191(18) -0.0059(16) 0.0119(15) -0.0061(16)
F3 0.0176(19) 0.0067(14) 0.0228(19) -0.0007(14) 0.0044(15) -0.0007(13)
F4 0.0137(19) 0.0118(16) 0.0192(19) -0.0028(14) 0.0037(15) -0.0033(14)
F5 0.0098(17) 0.0180(17) 0.0131(16) 0.0021(14) -0.0034(13) -0.0005(14)
F6 0.032(2) 0.0048(15) 0.0151(18) 0.0023(13) 0.0079(16) 0.0006(15)
F7 0.028(2) 0.0088(16) 0.022(2) 0.0001(14) 0.0044(16) -0.0012(14)
F8 0.018(2) 0.0068(15) 0.026(2) -0.0008(14) 0.0021(15) 0.0014(13)
F9 0.0156(18) 0.0221(18) 0.0258(19) -0.0074(17) 0.0110(15) -0.0042(16)
F10 0.0136(19) 0.037(2) 0.023(2) -0.0095(18) -0.0101(14) 0.0036(18)
F11 0.026(2) 0.0263(19) 0.0157(18) -0.0010(16) 0.0098(15) -0.0054(17)
F12 0.0184(18) 0.0151(16) 0.0157(17) 0.0000(15) 0.0098(14) -0.0023(15)
F13 0.0121(19) 0.0255(19) 0.0159(18) -0.0045(15) -0.0015(15) 0.0048(15)
F14 0.017(2) 0.0091(16) 0.027(2) -0.0008(14) 0.0100(16) -0.0021(14)
F15 0.024(2) 0.024(2) 0.021(2) -0.0021(15) -0.0029(17) 0.0046(16)
F16 0.021(2) 0.021(2) 0.0176(18) 0.0003(15) 0.0008(15) -0.0018(15)
O1 0.016(2) 0.021(2) 0.015(3) -0.0033(19) 0.005(2) -0.0016(17)
O2 0.016(3) 0.026(3) 0.022(3) -0.001(2) 0.006(2) -0.0053(19)
O3 0.017(2) 0.020(3) 0.025(3) 0.0027(19) 0.007(2) 0.0011(19)
O4 0.015(2) 0.018(2) 0.017(2) 0.0028(18) -0.0019(17) 0.0027(19)
O5 0.016(2) 0.014(2) 0.022(2) 0.0031(18) 0.0098(18) -0.0004(18)
O6 0.019(2) 0.013(2) 0.014(2) 0.0020(17) 0.0087(17) 0.0074(18)

loop_
_atom_type_symbol
_atom_type_description
_atom_type_scat_dispersion_real
_atom_type_scat_dispersion_imag
_atom_type_scat_source
O O 0.0106 0.0060 'International Tables Vol C Tables 4.2.6.8 and 6.1.1.4'
H H 0.0000 0.0000 'International Tables Vol C Tables 4.2.6.8 and 6.1.1.4'
F F 0.0171 0.0103 'International Tables Vol C Tables 4.2.6.8 and 6.1.1.4'
V V 0.3005 0.5294 'International Tables Vol C Tables 4.2.6.8 and 6.1.1.4'
Sr Sr -1.5307 3.2498 'International Tables Vol C Tables 4.2.6.8 and 6.1.1.4'
